data_7048009
loop_
_publ_author_name
'LaPierre, Etienne A.'
'Piers, Warren E.'
'Gendy, Chris'

_publ_section_title
;
 Redox-state dependent activation of silanes and ammonia with reverse
 polarity (PC<sub>carbene</sub>P)Ni complexes: electrophilic vs.
 nucleophilic carbenes.
;
_journal_issue 46
_journal_name_full 'Dalton transactions (Cambridge, England : 2003)'
_journal_page_first 16789
_journal_page_last 16797
_journal_paper_doi 10.1039/c8dt04409k
_journal_volume 47
_journal_year 2018
_chemical_formula_moiety 'C31 H49 Br Ni P3, F6 Sb [+ solvent]'
_chemical_formula_sum 'C31 H49 Br F6 Ni P3 Sb'
_chemical_formula_weight 888.98
_space_group_crystal_system orthorhombic
_space_group_IT_number 43
_space_group_name_Hall 'F 2 -2d'
_space_group_name_H-M_alt 'F d d 2'
_symmetry_space_group_name_Hall 'F 2 -2d'
_symmetry_space_group_name_H-M 'F d d 2'
_atom_sites_solution_hydrogens geom
_audit_creation_method SHELXL-2014/7
_audit_update_record
;
2018-08-22 deposited with the CCDC.
2018-11-07 downloaded from the CCDC.
;
_cell_angle_alpha 90
_cell_angle_beta 90
_cell_angle_gamma 90
_cell_formula_units_Z 16
_cell_length_a 38.776(8)
_cell_length_b 51.519(10)
_cell_length_c 9.2266(18)
_cell_measurement_reflns_used 9988
_cell_measurement_temperature 173(2)
_cell_measurement_theta_max 25.71
_cell_measurement_theta_min 2.56
_cell_volume 18432(6)
_computing_cell_refinement 'Bruker SAINT'
_computing_data_collection 'Bruker APEX2'
_computing_data_reduction 'Bruker SAINT'
_computing_molecular_graphics 'Bruker SHELXTL'
_computing_publication_material 'LinXTL v. 5.9.1 (Spasyuk, 2009)'
_computing_structure_refinement 'SHELXL-2014 (Sheldrick 2014)'
_computing_structure_solution 'SHELXS-97 (Sheldrick 2008)'
_diffrn_ambient_temperature 173(2)
_diffrn_measured_fraction_theta_full 0.986
_diffrn_measured_fraction_theta_max 0.986
_diffrn_measurement_device_type 'Bruker APEX-II CCD'
_diffrn_measurement_method '\f and \w scans'
_diffrn_radiation_type 'Mo K\a'
_diffrn_radiation_wavelength 0.71073
_diffrn_reflns_av_R_equivalents 0.0774
_diffrn_reflns_av_unetI/netI 0.0726
_diffrn_reflns_Laue_measured_fraction_full 0.986
_diffrn_reflns_Laue_measured_fraction_max 0.986
_diffrn_reflns_limit_h_max 46
_diffrn_reflns_limit_h_min -46
_diffrn_reflns_limit_k_max 60
_diffrn_reflns_limit_k_min -47
_diffrn_reflns_limit_l_max 10
_diffrn_reflns_limit_l_min -10
_diffrn_reflns_number 32766
_diffrn_reflns_point_group_measured_fraction_full 0.989
_diffrn_reflns_point_group_measured_fraction_max 0.989
_diffrn_reflns_theta_full 25.000
_diffrn_reflns_theta_max 25.000
_diffrn_reflns_theta_min 2.594
_exptl_absorpt_coefficient_mu 2.007
_exptl_absorpt_correction_T_max 0.7456
_exptl_absorpt_correction_T_min 0.6296
_exptl_absorpt_correction_type multi-scan
_exptl_absorpt_process_details 'Sadabs (Sheldrick, 1996)'
_exptl_crystal_colour Orange
_exptl_crystal_density_diffrn 1.281
_exptl_crystal_density_method 'not measured'
_exptl_crystal_description Needle
_exptl_crystal_F_000 7168
_exptl_crystal_size_max 0.18
_exptl_crystal_size_mid 0.12
_exptl_crystal_size_min 0.11
_refine_diff_density_max 0.642
_refine_diff_density_min -0.364
_refine_diff_density_rms 0.079
_refine_ls_abs_structure_details
;
 Refined as an inversion twin.
;
_refine_ls_abs_structure_Flack 0.010(16)
_refine_ls_extinction_method none
_refine_ls_goodness_of_fit_ref 1.021
_refine_ls_hydrogen_treatment constr
_refine_ls_matrix_type full
_refine_ls_number_parameters 402
_refine_ls_number_reflns 7965
_refine_ls_number_restraints 400
_refine_ls_restrained_S_all 1.017
_refine_ls_R_factor_all 0.0552
_refine_ls_R_factor_gt 0.0400
_refine_ls_shift/su_max 0.001
_refine_ls_shift/su_mean 0.000
_refine_ls_structure_factor_coef Fsqd
_refine_ls_weighting_details 'w=1/[\s^2^(Fo^2^)+(0.0428P)^2^+0.7997P] where P=(Fo^2^+2Fc^2^)/3'
_refine_ls_weighting_scheme calc
_refine_ls_wR_factor_gt 0.0825
_refine_ls_wR_factor_ref 0.0961
_reflns_Friedel_coverage 0.877
_reflns_Friedel_fraction_full 0.993
_reflns_Friedel_fraction_max 0.993
_reflns_number_gt 6611
_reflns_number_total 7965
_reflns_threshold_expression 'I > 2\s(I)'
_cod_data_source_file c8dt04409k2.cif
_cod_data_source_block new_a
_cod_depositor_comments 'Adding full bibliography for 7048006--7048012.cif.'
_cod_database_code 7048009
_shelx_shelxl_version_number 2014/7
_shelx_space_group_comment
;
The symmetry employed for this shelxl refinement is uniquely defined
by the following loop, which should always be used as a source of
symmetry information in preference to the above space-group names.
They are only intended as comments.
;

loop_
_space_group_symop_operation_xyz
'x, y, z'
'-x, -y, z'
'x+1/4, -y+1/4, z+1/4'
'-x+1/4, y+1/4, z+1/4'
'x, y+1/2, z+1/2'
'-x, -y+1/2, z+1/2'
'x+1/4, -y+3/4, z+3/4'
'-x+1/4, y+3/4, z+3/4'
'x+1/2, y, z+1/2'
'-x+1/2, -y, z+1/2'
'x+3/4, -y+1/4, z+3/4'
'-x+3/4, y+1/4, z+3/4'
'x+1/2, y+1/2, z'
'-x+1/2, -y+1/2, z'
'x+3/4, -y+3/4, z+1/4'
'-x+3/4, y+3/4, z+1/4'

loop_
_atom_site_label
_atom_site_type_symbol
_atom_site_fract_x
_atom_site_fract_y
_atom_site_fract_z
_atom_site_U_iso_or_equiv
_atom_site_adp_type
_atom_site_occupancy
_atom_site_site_symmetry_order
_atom_site_calc_flag
_atom_site_refinement_flags_posn
_atom_site_refinement_flags_adp
Br1 Br 0.56126(2) 0.22154(2) 0.21107(13) 0.0478(3) Uani 1 1 d . U
C1 C 0.63524(18) 0.27856(13) 0.3535(9) 0.0185(16) Uani 1 1 d . U
C2 C 0.65699(17) 0.27312(14) 0.4816(10) 0.0219(15) Uani 1 1 d . U
C3 C 0.67498(19) 0.29233(14) 0.5571(9) 0.0251(17) Uani 1 1 d . U
C4 C 0.6705(2) 0.32153(16) 0.5273(11) 0.036(2) Uani 1 1 d . U
C5 C 0.63978(19) 0.32625(14) 0.4234(9) 0.0254(18) Uani 1 1 d . U
C6 C 0.62196(19) 0.30691(13) 0.3555(9) 0.0201(16) Uani 1 1 d . U
C7 C 0.66040(19) 0.24743(15) 0.5315(9) 0.0251(18) Uani 1 1 d . U
C8 C 0.6828(2) 0.24067(17) 0.6394(10) 0.033(2) Uani 1 1 d . U
H8 H 0.6846 0.2234 0.6669 0.039 Uiso 1 1 calc R U
C9 C 0.7024(2) 0.25876(16) 0.7073(12) 0.037(2) Uani 1 1 d . U
H9 H 0.7182 0.2539 0.7781 0.045 Uiso 1 1 calc R U
C10 C 0.6984(2) 0.28445(17) 0.6689(10) 0.034(2) Uani 1 1 d . U
H10 H 0.7112 0.2970 0.7171 0.041 Uiso 1 1 calc R U
C11 C 0.59152(19) 0.31280(14) 0.2817(9) 0.0228(17) Uani 1 1 d . U
C12 C 0.5812(2) 0.33794(14) 0.2614(10) 0.032(2) Uani 1 1 d . U
H12 H 0.5614 0.3417 0.2085 0.038 Uiso 1 1 calc R U
C13 C 0.6012(2) 0.35802(16) 0.3224(11) 0.039(2) Uani 1 1 d . U
H13 H 0.5949 0.3752 0.3071 0.047 Uiso 1 1 calc R U
C14 C 0.6293(2) 0.35255(16) 0.4026(11) 0.036(2) Uani 1 1 d . U
H14 H 0.6420 0.3659 0.4445 0.043 Uiso 1 1 calc R U
C15 C 0.7038(2) 0.33281(17) 0.4620(13) 0.044(2) Uani 1 1 d . U
H15A H 0.7211 0.3339 0.5359 0.066 Uiso 1 1 calc R U
H15B H 0.6992 0.3498 0.4240 0.066 Uiso 1 1 calc R U
H15C H 0.7117 0.3217 0.3854 0.066 Uiso 1 1 calc R U
C16 C 0.6624(3) 0.33504(18) 0.6714(12) 0.047(3) Uani 1 1 d . U
H16A H 0.6392 0.3311 0.7000 0.071 Uiso 1 1 calc R U
H16B H 0.6648 0.3535 0.6599 0.071 Uiso 1 1 calc R U
H16C H 0.6782 0.3291 0.7444 0.071 Uiso 1 1 calc R U
C17 C 0.6068(2) 0.21129(16) 0.6027(10) 0.035(2) Uani 1 1 d . U
H17 H 0.6234 0.1996 0.6488 0.042 Uiso 1 1 calc R U
C18 C 0.5971(3) 0.23130(18) 0.7170(13) 0.057(3) Uani 1 1 d . U
H18A H 0.5788 0.2421 0.6811 0.086 Uiso 1 1 calc R U
H18B H 0.6169 0.2419 0.7386 0.086 Uiso 1 1 calc R U
H18C H 0.5897 0.2226 0.8035 0.086 Uiso 1 1 calc R U
C19 C 0.5757(3) 0.1947(2) 0.5630(14) 0.060(3) Uani 1 1 d . U
H19A H 0.5664 0.1868 0.6490 0.091 Uiso 1 1 calc R U
H19B H 0.5826 0.1813 0.4964 0.091 Uiso 1 1 calc R U
H19C H 0.5584 0.2053 0.5185 0.091 Uiso 1 1 calc R U
C20 C 0.6549(2) 0.19917(15) 0.3607(10) 0.032(2) Uani 1 1 d . U
H20 H 0.6641 0.2065 0.2706 0.038 Uiso 1 1 calc R U
C21 C 0.6311(3) 0.1754(2) 0.3120(18) 0.084(4) Uani 1 1 d . U
H21A H 0.6448 0.1630 0.2601 0.126 Uiso 1 1 calc R U
H21B H 0.6130 0.1817 0.2505 0.126 Uiso 1 1 calc R U
H21C H 0.6213 0.1674 0.3963 0.126 Uiso 1 1 calc R U
C22 C 0.6847(3) 0.1895(2) 0.4392(14) 0.063(3) Uani 1 1 d . U
H22A H 0.6772 0.1817 0.5285 0.095 Uiso 1 1 calc R U
H22B H 0.7001 0.2036 0.4597 0.095 Uiso 1 1 calc R U
H22C H 0.6963 0.1767 0.3813 0.095 Uiso 1 1 calc R U
C23 C 0.5296(2) 0.28440(18) 0.3499(11) 0.038(2) Uani 1 1 d . U
H23 H 0.5167 0.2684 0.3305 0.045 Uiso 1 1 calc R U
C24 C 0.5040(2) 0.3077(2) 0.3298(13) 0.053(3) Uani 1 1 d . U
H24A H 0.4833 0.3045 0.3838 0.079 Uiso 1 1 calc R U
H24B H 0.4985 0.3096 0.2289 0.079 Uiso 1 1 calc R U
H24C H 0.5146 0.3234 0.3644 0.079 Uiso 1 1 calc R U
C25 C 0.5410(2) 0.2834(2) 0.5034(13) 0.064(3) Uani 1 1 d . U
H25A H 0.5554 0.2981 0.5238 0.096 Uiso 1 1 calc R U
H25B H 0.5538 0.2677 0.5197 0.096 Uiso 1 1 calc R U
H25C H 0.5212 0.2837 0.5658 0.096 Uiso 1 1 calc R U
C26 C 0.5494(2) 0.29296(18) 0.0452(11) 0.039(2) Uani 1 1 d . U
H26 H 0.5358 0.3088 0.0592 0.047 Uiso 1 1 calc R U
C27 C 0.5244(3) 0.27289(18) -0.0103(13) 0.053(3) Uani 1 1 d . U
H27A H 0.5122 0.2797 -0.0924 0.079 Uiso 1 1 calc R U
H27B H 0.5083 0.2685 0.0648 0.079 Uiso 1 1 calc R U
H27C H 0.5369 0.2576 -0.0388 0.079 Uiso 1 1 calc R U
C28 C 0.5761(3) 0.29956(19) -0.0676(11) 0.049(3) Uani 1 1 d . U
H28A H 0.5873 0.2839 -0.0997 0.074 Uiso 1 1 calc R U
H28B H 0.5930 0.3110 -0.0263 0.074 Uiso 1 1 calc R U
H28C H 0.5652 0.3079 -0.1484 0.074 Uiso 1 1 calc R U
C29 C 0.6689(2) 0.30526(17) 0.0994(11) 0.041(2) Uani 1 1 d . U
H29A H 0.6809 0.3171 0.1619 0.061 Uiso 1 1 calc R U
H29B H 0.6469 0.3124 0.0738 0.061 Uiso 1 1 calc R U
H29C H 0.6823 0.3025 0.0132 0.061 Uiso 1 1 calc R U
C30 C 0.6472(2) 0.25340(16) 0.0552(11) 0.039(2) Uani 1 1 d . U
H30A H 0.6249 0.2591 0.0229 0.059 Uiso 1 1 calc R U
H30B H 0.6454 0.2363 0.0953 0.059 Uiso 1 1 calc R U
H30C H 0.6629 0.2532 -0.0254 0.059 Uiso 1 1 calc R U
C31 C 0.7052(2) 0.26326(17) 0.2398(12) 0.036(2) Uani 1 1 d . U
H31A H 0.7191 0.2617 0.1543 0.055 Uiso 1 1 calc R U
H31B H 0.7030 0.2466 0.2852 0.055 Uiso 1 1 calc R U
H31C H 0.7159 0.2752 0.3061 0.055 Uiso 1 1 calc R U
F1 F 0.76755(14) 0.16987(12) 0.9247(8) 0.069(2) Uani 1 1 d . U
F2 F 0.71195(19) 0.18352(11) 0.7871(7) 0.0683(18) Uani 1 1 d . U
F3 F 0.74471(16) 0.21777(10) 0.9462(8) 0.0656(18) Uani 1 1 d . U
F4 F 0.70651(15) 0.15218(11) 1.0119(9) 0.074(2) Uani 1 1 d . U
F5 F 0.7395(2) 0.18741(16) 1.1705(8) 0.096(2) Uani 1 1 d . U
F6 F 0.68472(17) 0.20111(15) 1.0196(10) 0.093(2) Uani 1 1 d . U
Ni1 Ni 0.59991(2) 0.25227(2) 0.30337(12) 0.0215(2) Uani 1 1 d . U
P1 P 0.62922(5) 0.22553(4) 0.4446(2) 0.0238(5) Uani 1 1 d . U
P3 P 0.66296(5) 0.27521(4) 0.1908(3) 0.0264(5) Uani 1 1 d . U
P2 P 0.56736(5) 0.28467(4) 0.2270(3) 0.0256(5) Uani 1 1 d . U
Sb1 Sb 0.72569(2) 0.18468(2) 0.97750(7) 0.03083(16) Uani 1 1 d . U

loop_
_atom_site_aniso_label
_atom_site_aniso_U_11
_atom_site_aniso_U_22
_atom_site_aniso_U_33
_atom_site_aniso_U_23
_atom_site_aniso_U_13
_atom_site_aniso_U_12
Br1 0.0514(5) 0.0347(5) 0.0574(8) -0.0005(5) -0.0205(6) -0.0115(4)
C1 0.019(3) 0.017(3) 0.019(4) 0.000(3) 0.002(3) 0.001(3)
C2 0.015(3) 0.030(3) 0.021(4) 0.001(3) 0.003(3) 0.002(3)
C3 0.021(4) 0.031(4) 0.024(4) -0.003(3) -0.003(3) 0.002(3)
C4 0.036(4) 0.031(4) 0.040(5) -0.004(3) -0.009(4) -0.005(3)
C5 0.025(4) 0.020(3) 0.031(5) -0.006(3) 0.005(3) 0.002(3)
C6 0.022(3) 0.016(3) 0.021(4) 0.001(3) 0.005(3) 0.001(3)
C7 0.023(4) 0.028(4) 0.024(5) 0.003(3) 0.003(3) 0.002(3)
C8 0.031(4) 0.033(4) 0.035(5) 0.006(4) -0.003(4) 0.010(3)
C9 0.027(4) 0.045(4) 0.040(6) 0.001(4) -0.009(4) 0.007(3)
C10 0.032(4) 0.049(5) 0.022(5) -0.002(3) -0.011(4) 0.003(4)
C11 0.025(4) 0.023(3) 0.020(5) -0.001(3) 0.000(3) 0.003(3)
C12 0.034(4) 0.024(4) 0.037(6) -0.002(3) -0.007(4) 0.008(3)
C13 0.039(5) 0.028(4) 0.052(6) -0.001(4) -0.010(4) 0.013(3)
C14 0.036(4) 0.026(4) 0.045(6) -0.002(4) -0.009(4) -0.003(3)
C15 0.030(4) 0.048(5) 0.054(7) -0.003(5) -0.010(4) -0.011(4)
C16 0.059(6) 0.041(5) 0.042(6) -0.009(4) -0.009(4) 0.006(5)
C17 0.040(5) 0.033(4) 0.030(5) 0.007(4) 0.008(4) 0.006(4)
C18 0.078(7) 0.048(5) 0.045(7) -0.002(5) 0.026(6) -0.001(5)
C19 0.053(6) 0.078(7) 0.050(8) -0.004(6) 0.017(5) -0.015(5)
C20 0.044(5) 0.027(4) 0.024(5) 0.000(3) 0.004(4) 0.010(4)
C21 0.078(7) 0.046(6) 0.128(13) -0.032(7) -0.012(8) 0.008(5)
C22 0.069(6) 0.060(7) 0.059(9) -0.016(6) -0.003(6) 0.036(5)
C23 0.023(4) 0.044(5) 0.046(6) -0.001(4) 0.002(4) -0.004(4)
C24 0.031(5) 0.064(6) 0.063(8) -0.006(5) 0.000(5) 0.018(4)
C25 0.033(5) 0.116(9) 0.044(6) 0.015(6) 0.008(5) 0.018(5)
C26 0.035(4) 0.051(5) 0.031(5) 0.001(4) -0.011(4) 0.002(4)
C27 0.065(6) 0.043(5) 0.051(7) 0.002(5) -0.027(6) 0.008(4)
C28 0.063(6) 0.058(6) 0.027(6) 0.006(4) -0.014(4) 0.006(5)
C29 0.044(5) 0.046(5) 0.032(6) 0.009(4) 0.013(4) -0.002(4)
C30 0.049(5) 0.041(5) 0.029(5) -0.005(4) 0.006(4) 0.007(4)
C31 0.031(4) 0.041(5) 0.037(6) 0.004(5) 0.015(4) 0.005(4)
F1 0.041(3) 0.077(4) 0.087(6) 0.001(4) 0.007(3) 0.006(3)
F2 0.095(5) 0.068(4) 0.041(4) -0.005(3) -0.019(3) 0.008(3)
F3 0.100(4) 0.045(3) 0.053(5) -0.003(3) 0.006(4) -0.016(3)
F4 0.072(4) 0.063(4) 0.086(6) 0.013(3) 0.003(4) -0.034(3)
F5 0.124(6) 0.127(6) 0.038(4) 0.009(4) -0.017(4) -0.043(5)
F6 0.067(4) 0.119(6) 0.094(7) -0.025(5) 0.014(4) 0.023(4)
Ni1 0.0223(5) 0.0198(5) 0.0223(6) -0.0009(4) -0.0020(5) -0.0009(4)
P1 0.0265(10) 0.0205(10) 0.0243(14) 0.0016(9) 0.0031(9) 0.0022(8)
P3 0.0257(11) 0.0280(11) 0.0254(14) 0.0000(9) 0.0044(9) 0.0030(9)
P2 0.0199(9) 0.0265(10) 0.0304(13) -0.0008(10) -0.0061(11) 0.0004(8)
Sb1 0.0256(3) 0.0371(3) 0.0298(3) 0.0027(3) 0.0018(3) -0.0057(2)

loop_
_atom_type_symbol
_atom_type_description
_atom_type_scat_dispersion_real
_atom_type_scat_dispersion_imag
_atom_type_scat_source
C C 0.0033 0.0016 'International Tables Vol C Tables 4.2.6.8 and 6.1.1.4'
H H 0.0000 0.0000 'International Tables Vol C Tables 4.2.6.8 and 6.1.1.4'
F F 0.0171 0.0103 'International Tables Vol C Tables 4.2.6.8 and 6.1.1.4'
P P 0.1023 0.0942 'International Tables Vol C Tables 4.2.6.8 and 6.1.1.4'
Ni Ni 0.3393 1.1124 'International Tables Vol C Tables 4.2.6.8 and 6.1.1.4'
Br Br -0.2901 2.4595 'International Tables Vol C Tables 4.2.6.8 and 6.1.1.4'
Sb Sb -0.5866 1.5461 'International Tables Vol C Tables 4.2.6.8 and 6.1.1.4'

loop_
_geom_angle_atom_site_label_1
_geom_angle_atom_site_label_2
_geom_angle_atom_site_label_3
_geom_angle
C2 C1 C6 111.0(6)
C2 C1 P3 107.4(5)
C6 C1 P3 106.9(5)
C2 C1 Ni1 116.8(5)
C6 C1 Ni1 114.7(5)
P3 C1 Ni1 98.5(4)
C3 C2 C7 117.2(8)
C3 C2 C1 123.3(7)
C7 C2 C1 119.6(7)
C2 C3 C10 118.3(7)
C2 C3 C4 123.2(7)
C10 C3 C4 118.5(7)
C16 C4 C15 109.8(8)
C16 C4 C3 108.2(8)
C15 C4 C3 110.1(7)
C16 C4 C5 108.0(7)
C15 C4 C5 110.1(8)
C3 C4 C5 110.6(6)
C6 C5 C14 119.2(8)
C6 C5 C4 124.0(7)
C14 C5 C4 116.8(7)
C5 C6 C11 119.6(7)
C5 C6 C1 121.7(7)
C11 C6 C1 118.7(7)
C8 C7 C2 122.5(8)
C8 C7 P1 125.4(6)
C2 C7 P1 111.9(6)
C9 C8 C7 121.2(8)
C9 C8 H8 119.4
C7 C8 H8 119.4
C8 C9 C10 118.6(9)
C8 C9 H9 120.7
C10 C9 H9 120.7
C9 C10 C3 121.9(8)
C9 C10 H10 119.1
C3 C10 H10 119.1
C12 C11 C6 121.3(7)
C12 C11 P2 124.9(6)
C6 C11 P2 113.7(5)
C11 C12 C13 118.6(8)
C11 C12 H12 120.7
C13 C12 H12 120.7
C14 C13 C12 120.8(8)
C14 C13 H13 119.6
C12 C13 H13 119.6
C13 C14 C5 120.1(8)
C13 C14 H14 119.9
C5 C14 H14 119.9
C4 C15 H15A 109.5
C4 C15 H15B 109.5
H15A C15 H15B 109.5
C4 C15 H15C 109.5
H15A C15 H15C 109.5
H15B C15 H15C 109.5
C4 C16 H16A 109.5
C4 C16 H16B 109.5
H16A C16 H16B 109.5
C4 C16 H16C 109.5
H16A C16 H16C 109.5
H16B C16 H16C 109.5
C18 C17 C19 110.7(8)
C18 C17 P1 113.2(6)
C19 C17 P1 113.9(7)
C18 C17 H17 106.1
C19 C17 H17 106.1
P1 C17 H17 106.1
C17 C18 H18A 109.5
C17 C18 H18B 109.5
H18A C18 H18B 109.5
C17 C18 H18C 109.5
H18A C18 H18C 109.5
H18B C18 H18C 109.5
C17 C19 H19A 109.5
C17 C19 H19B 109.5
H19A C19 H19B 109.5
C17 C19 H19C 109.5
H19A C19 H19C 109.5
H19B C19 H19C 109.5
C22 C20 C21 109.6(8)
C22 C20 P1 118.1(7)
C21 C20 P1 111.6(7)
C22 C20 H20 105.5
C21 C20 H20 105.5
P1 C20 H20 105.5
C20 C21 H21A 109.5
C20 C21 H21B 109.5
H21A C21 H21B 109.5
C20 C21 H21C 109.5
H21A C21 H21C 109.5
H21B C21 H21C 109.5
C20 C22 H22A 109.5
C20 C22 H22B 109.5
H22A C22 H22B 109.5
C20 C22 H22C 109.5
H22A C22 H22C 109.5
H22B C22 H22C 109.5
C25 C23 C24 109.2(9)
C25 C23 P2 110.4(6)
C24 C23 P2 114.9(7)
C25 C23 H23 107.3
C24 C23 H23 107.3
P2 C23 H23 107.3
C23 C24 H24A 109.5
C23 C24 H24B 109.5
H24A C24 H24B 109.5
C23 C24 H24C 109.5
H24A C24 H24C 109.5
H24B C24 H24C 109.5
C23 C25 H25A 109.5
C23 C25 H25B 109.5
H25A C25 H25B 109.5
C23 C25 H25C 109.5
H25A C25 H25C 109.5
H25B C25 H25C 109.5
C27 C26 C28 111.2(9)
C27 C26 P2 112.9(7)
C28 C26 P2 114.6(6)
C27 C26 H26 105.8
C28 C26 H26 105.8
P2 C26 H26 105.8
C26 C27 H27A 109.5
C26 C27 H27B 109.5
H27A C27 H27B 109.5
C26 C27 H27C 109.5
H27A C27 H27C 109.5
H27B C27 H27C 109.5
C26 C28 H28A 109.5
C26 C28 H28B 109.5
H28A C28 H28B 109.5
C26 C28 H28C 109.5
H28A C28 H28C 109.5
H28B C28 H28C 109.5
P3 C29 H29A 109.5
P3 C29 H29B 109.5
H29A C29 H29B 109.5
P3 C29 H29C 109.5
H29A C29 H29C 109.5
H29B C29 H29C 109.5
P3 C30 H30A 109.5
P3 C30 H30B 109.5
H30A C30 H30B 109.5
P3 C30 H30C 109.5
H30A C30 H30C 109.5
H30B C30 H30C 109.5
P3 C31 H31A 109.5
P3 C31 H31B 109.5
H31A C31 H31B 109.5
P3 C31 H31C 109.5
H31A C31 H31C 109.5
H31B C31 H31C 109.5
C1 Ni1 P2 87.3(2)
C1 Ni1 P1 86.2(2)
P2 Ni1 P1 162.36(10)
C1 Ni1 Br1 172.0(2)
P2 Ni1 Br1 91.67(7)
P1 Ni1 Br1 97.02(7)
C7 P1 C17 102.1(4)
C7 P1 C20 106.2(4)
C17 P1 C20 107.0(4)
C7 P1 Ni1 102.3(3)
C17 P1 Ni1 118.0(3)
C20 P1 Ni1 119.1(3)
C29 P3 C30 105.1(5)
C29 P3 C31 107.3(4)
C30 P3 C31 105.7(4)
C29 P3 C1 112.3(4)
C30 P3 C1 115.3(4)
C31 P3 C1 110.7(4)
C11 P2 C23 104.2(4)
C11 P2 C26 105.2(4)
C23 P2 C26 104.9(4)
C11 P2 Ni1 102.8(3)
C23 P2 Ni1 104.5(3)
C26 P2 Ni1 132.3(3)
F2 Sb1 F6 88.1(4)
F2 Sb1 F1 89.4(3)
F6 Sb1 F1 175.9(4)
F2 Sb1 F4 91.0(3)
F6 Sb1 F4 91.9(3)
F1 Sb1 F4 91.4(3)
F2 Sb1 F5 177.5(3)
F6 Sb1 F5 90.7(4)
F1 Sb1 F5 91.7(4)
F4 Sb1 F5 91.2(3)
F2 Sb1 F3 89.8(3)
F6 Sb1 F3 87.4(3)
F1 Sb1 F3 89.4(3)
F4 Sb1 F3 178.9(3)
F5 Sb1 F3 88.0(3)

loop_
_geom_bond_atom_site_label_1
_geom_bond_atom_site_label_2
_geom_bond_distance
Br1 Ni1 2.3403(13)
C1 C2 1.479(11)
C1 C6 1.549(10)
C1 P3 1.854(8)
C1 Ni1 1.981(7)
C2 C3 1.397(11)
C2 C7 1.407(10)
C3 C10 1.432(11)
C3 C4 1.539(11)
C4 C16 1.532(13)
C4 C15 1.538(12)
C4 C5 1.548(12)
C5 C6 1.365(11)
C5 C14 1.427(11)
C6 C11 1.396(11)
C7 C8 1.366(12)
C7 P1 1.838(8)
C8 C9 1.355(12)
C8 H8 0.9300
C9 C10 1.379(12)
C9 H9 0.9300
C10 H10 0.9300
C11 C12 1.369(10)
C11 P2 1.798(8)
C12 C13 1.410(12)
C12 H12 0.9300
C13 C14 1.348(12)
C13 H13 0.9300
C14 H14 0.9300
C15 H15A 0.9600
C15 H15B 0.9600
C15 H15C 0.9600
C16 H16A 0.9600
C16 H16B 0.9600
C16 H16C 0.9600
C17 C18 1.521(13)
C17 C19 1.524(13)
C17 P1 1.850(9)
C17 H17 0.9800
C18 H18A 0.9600
C18 H18B 0.9600
C18 H18C 0.9600
C19 H19A 0.9600
C19 H19B 0.9600
C19 H19C 0.9600
C20 C22 1.451(13)
C20 C21 1.596(14)
C20 P1 1.854(8)
C20 H20 0.9800
C21 H21A 0.9600
C21 H21B 0.9600
C21 H21C 0.9600
C22 H22A 0.9600
C22 H22B 0.9600
C22 H22C 0.9600
C23 C25 1.484(15)
C23 C24 1.569(13)
C23 P2 1.853(9)
C23 H23 0.9800
C24 H24A 0.9600
C24 H24B 0.9600
C24 H24C 0.9600
C25 H25A 0.9600
C25 H25B 0.9600
C25 H25C 0.9600
C26 C27 1.506(13)
C26 C28 1.507(14)
C26 P2 1.865(10)
C26 H26 0.9800
C27 H27A 0.9600
C27 H27B 0.9600
C27 H27C 0.9600
C28 H28A 0.9600
C28 H28B 0.9600
C28 H28C 0.9600
C29 P3 1.778(9)
C29 H29A 0.9600
C29 H29B 0.9600
C29 H29C 0.9600
C30 P3 1.789(9)
C30 H30A 0.9600
C30 H30B 0.9600
C30 H30C 0.9600
C31 P3 1.807(8)
C31 H31A 0.9600
C31 H31B 0.9600
C31 H31C 0.9600
F1 Sb1 1.859(6)
F2 Sb1 1.837(7)
F3 Sb1 1.880(5)
F4 Sb1 1.860(5)
F5 Sb1 1.865(8)
F6 Sb1 1.841(6)
Ni1 P2 2.209(2)
Ni1 P1 2.211(2)
